data_7210571
loop_
_publ_author_name
'Yang, Pan'
'Wu, Xiang Xia'
'Huo, Jian Zhong'
'Ding, Bin'
'Wang, Ying'
'Wang, XiuGuang'

_publ_section_title
;
 Hydrothermal synthesis and characterization of a series of luminescent
 Zn(ii) and Cd(ii) coordination polymers with the new versatile
 multidentate ligand 1,3-di-(1,2,4-triazol-4-yl)benzene
;
_journal_issue 40
_journal_name_full CrystEngComm
_journal_page_first 8097
_journal_paper_doi 10.1039/c3ce40946e
_journal_volume 15
_journal_year 2013
_chemical_formula_moiety 'C22 H16 Cd N14 S2, 2(H2 O)'
_chemical_formula_sum 'C22 H20 Cd N14 O2 S2'
_chemical_formula_weight 689.04
_chemical_name_systematic
; 
 ? 
;
_space_group_IT_number 14
_symmetry_cell_setting monoclinic
_symmetry_space_group_name_Hall '-P 2ybc'
_symmetry_space_group_name_H-M 'P 1 21/c 1'
_atom_sites_solution_hydrogens geom
_atom_sites_solution_primary direct
_atom_sites_solution_secondary difmap
_audit_creation_method SHELXL-97
_cell_angle_alpha 90.00
_cell_angle_beta 120.870(14)
_cell_angle_gamma 90.00
_cell_formula_units_Z 2
_cell_length_a 8.905(3)
_cell_length_b 11.572(4)
_cell_length_c 14.981(4)
_cell_measurement_reflns_used 838
_cell_measurement_temperature 173(2)
_cell_measurement_theta_max 19.55
_cell_measurement_theta_min 2.37
_cell_volume 1325.1(8)
_computing_structure_refinement 'SHELXL-97 (Sheldrick, 2008)'
_computing_structure_solution 'SHELXS-97 (Sheldrick, 2008)'
_diffrn_ambient_temperature 173(2)
_diffrn_measured_fraction_theta_full 0.983
_diffrn_measured_fraction_theta_max 0.983
_diffrn_radiation_monochromator graphite
_diffrn_radiation_source 'fine-focus sealed tube'
_diffrn_radiation_type MoK\a
_diffrn_radiation_wavelength 0.71073
_diffrn_reflns_av_R_equivalents 0.0835
_diffrn_reflns_av_sigmaI/netI 0.0889
_diffrn_reflns_limit_h_max 10
_diffrn_reflns_limit_h_min -9
_diffrn_reflns_limit_k_max 14
_diffrn_reflns_limit_k_min -14
_diffrn_reflns_limit_l_max 18
_diffrn_reflns_limit_l_min -18
_diffrn_reflns_number 8503
_diffrn_reflns_theta_full 25.99
_diffrn_reflns_theta_max 25.99
_diffrn_reflns_theta_min 2.37
_exptl_absorpt_coefficient_mu 1.034
_exptl_absorpt_correction_T_max 0.8199
_exptl_absorpt_correction_T_min 0.7821
_exptl_absorpt_correction_type multi-scan
_exptl_absorpt_process_details 'SADABS (Bruker, 2000)'
_exptl_crystal_density_diffrn 1.727
_exptl_crystal_density_method 'not measured'
_exptl_crystal_F_000 692
_exptl_crystal_size_max 0.25
_exptl_crystal_size_mid 0.22
_exptl_crystal_size_min 0.20
_refine_diff_density_max 1.068
_refine_diff_density_min -0.929
_refine_diff_density_rms 0.132
_refine_ls_extinction_method none
_refine_ls_goodness_of_fit_ref 1.063
_refine_ls_hydrogen_treatment mixed
_refine_ls_matrix_type full
_refine_ls_number_parameters 193
_refine_ls_number_reflns 2555
_refine_ls_number_restraints 3
_refine_ls_restrained_S_all 1.068
_refine_ls_R_factor_all 0.0747
_refine_ls_R_factor_gt 0.0493
_refine_ls_shift/su_max 0.000
_refine_ls_shift/su_mean 0.000
_refine_ls_structure_factor_coef Fsqd
_refine_ls_weighting_details 'calc w=1/[\s^2^(Fo^2^)+(0.0409P)^2^+0.0000P] where P=(Fo^2^+2Fc^2^)/3'
_refine_ls_weighting_scheme calc
_refine_ls_wR_factor_gt 0.1081
_refine_ls_wR_factor_ref 0.1212
_reflns_number_gt 1814
_reflns_number_total 2555
_reflns_threshold_expression >2sigma(I)
_cod_data_source_file c3ce40946e.cif
_cod_data_source_block 4
_cod_depositor_comments
;
The following automatic conversions were performed:

'_symmetry_cell_setting' value 'Monoclinic' changed to 'monoclinic'
according to /home/saulius/struct/CIF-dictionaries/cif_core.dic
dictionary named 'cif_core.dic' version 2.4.2 from 2011-04-26.

Automatic conversion script
Id: cif_fix_values 1891 2012-01-12 08:04:46Z andrius 
;
_cod_original_cell_volume 1325.1(7)
_cod_original_sg_symbol_H-M 'P 21/c'
_cod_database_code 7210571

loop_
_symmetry_equiv_pos_as_xyz
'x, y, z'
'-x, y+1/2, -z+1/2'
'-x, -y, -z'
'x, -y-1/2, z-1/2'

loop_
_atom_site_label
_atom_site_type_symbol
_atom_site_fract_x
_atom_site_fract_y
_atom_site_fract_z
_atom_site_U_iso_or_equiv
_atom_site_adp_type
_atom_site_occupancy
_atom_site_symmetry_multiplicity
_atom_site_calc_flag
_atom_site_refinement_flags
C1 C 0.2560(7) 0.5365(4) -0.2575(4) 0.0257(12) Uani 1 1 d .
C2 C 0.5288(6) 0.9766(4) 0.1383(4) 0.0219(11) Uani 1 1 d .
C3 C 0.6944(6) 0.9759(4) 0.2273(4) 0.0228(12) Uani 1 1 d .
H3 H 0.7641 0.9079 0.2483 0.027 Uiso 1 1 calc R
C4 C 0.7552(6) 1.0774(4) 0.2849(4) 0.0233(11) Uani 1 1 d .
C5 C 0.6536(6) 1.1753(4) 0.2579(4) 0.0259(12) Uani 1 1 d .
H5 H 0.6962 1.2430 0.2995 0.031 Uiso 1 1 calc R
C6 C 0.4887(7) 1.1741(4) 0.1697(4) 0.0264(12) Uani 1 1 d .
H6 H 0.4183 1.2417 0.1507 0.032 Uiso 1 1 calc R
C7 C 0.4247(6) 1.0766(4) 0.1088(4) 0.0244(12) Uani 1 1 d .
H7 H 0.3119 1.0769 0.0478 0.029 Uiso 1 1 calc R
C8 C 0.3004(6) 0.8556(4) -0.0074(4) 0.0265(12) Uani 1 1 d .
H8 H 0.2109 0.9126 -0.0364 0.032 Uiso 1 1 calc R
C9 C 0.5457(6) 0.7701(4) 0.0914(4) 0.0264(12) Uani 1 1 d .
H9 H 0.6623 0.7539 0.1450 0.032 Uiso 1 1 calc R
C10 C 1.0009(7) 1.1398(4) 0.4616(4) 0.0276(12) Uani 1 1 d .
H10 H 0.9354 1.1857 0.4822 0.033 Uiso 1 1 calc R
C11 C 1.0712(7) 1.0289(4) 0.3739(4) 0.0273(12) Uani 1 1 d .
H11 H 1.0644 0.9815 0.3202 0.033 Uiso 1 1 calc R
Cd1 Cd 0.5000 0.5000 0.0000 0.02101(19) Uani 1 2 d S
N1 N 0.3765(6) 0.5252(4) -0.1750(4) 0.0318(11) Uani 1 1 d .
N2 N 0.4411(5) 0.6965(3) 0.0199(3) 0.0258(10) Uani 1 1 d .
N3 N 0.2833(5) 0.7517(4) -0.0438(3) 0.0262(10) Uani 1 1 d .
N4 N 0.4625(5) 0.8730(3) 0.0775(3) 0.0230(9) Uani 1 1 d .
N5 N 1.2170(5) 1.0540(4) 0.4605(3) 0.0259(10) Uani 1 1 d .
N6 N 1.1720(6) 1.1260(4) 0.5169(3) 0.0307(11) Uani 1 1 d .
N7 N 0.9311(5) 1.0796(3) 0.3712(3) 0.0231(9) Uani 1 1 d .
O1 O 0.9612(6) 0.7379(5) 0.7515(4) 0.0746(17) Uani 1 1 d D
H1A H 0.914(8) 0.771(7) 0.785(5) 0.089 Uiso 1 1 d D
H1B H 1.069(3) 0.725(6) 0.793(4) 0.089 Uiso 1 1 d D
S1 S 0.08462(19) 0.55252(13) -0.37544(11) 0.0349(4) Uani 1 1 d .

loop_
_atom_site_aniso_label
_atom_site_aniso_U_11
_atom_site_aniso_U_22
_atom_site_aniso_U_33
_atom_site_aniso_U_23
_atom_site_aniso_U_13
_atom_site_aniso_U_12
C1 0.027(3) 0.023(3) 0.025(3) -0.002(2) 0.012(3) -0.006(2)
C2 0.021(3) 0.023(3) 0.024(3) -0.001(2) 0.012(2) -0.001(2)
C3 0.017(3) 0.025(3) 0.026(3) 0.003(2) 0.011(2) 0.002(2)
C4 0.016(3) 0.029(3) 0.023(3) 0.003(2) 0.009(2) -0.001(2)
C5 0.021(3) 0.021(3) 0.032(3) -0.003(2) 0.011(3) -0.003(2)
C6 0.024(3) 0.024(3) 0.031(3) 0.005(2) 0.014(3) 0.003(2)
C7 0.014(3) 0.028(3) 0.028(3) 0.003(2) 0.008(2) 0.003(2)
C8 0.017(3) 0.029(3) 0.026(3) -0.007(2) 0.006(2) 0.005(2)
C9 0.017(3) 0.032(3) 0.026(3) 0.001(2) 0.008(2) 0.004(2)
C10 0.025(3) 0.028(3) 0.027(3) -0.002(2) 0.012(3) 0.000(2)
C11 0.021(3) 0.033(3) 0.027(3) -0.003(2) 0.011(3) 0.000(2)
Cd1 0.0159(3) 0.0219(3) 0.0214(3) -0.0005(2) 0.0069(2) 0.0003(2)
N1 0.031(3) 0.037(3) 0.028(3) 0.002(2) 0.016(2) 0.002(2)
N2 0.019(2) 0.027(2) 0.027(2) -0.002(2) 0.009(2) -0.0010(19)
N3 0.019(2) 0.032(2) 0.024(2) -0.005(2) 0.009(2) 0.0006(19)
N4 0.017(2) 0.024(2) 0.026(2) -0.0027(19) 0.009(2) -0.0030(18)
N5 0.019(2) 0.022(2) 0.032(3) -0.003(2) 0.010(2) -0.0003(19)
N6 0.027(3) 0.029(2) 0.030(3) -0.005(2) 0.010(2) 0.000(2)
N7 0.020(2) 0.021(2) 0.025(2) -0.0014(18) 0.010(2) -0.0019(18)
O1 0.037(3) 0.072(4) 0.076(4) 0.028(3) 0.001(3) -0.013(3)
S1 0.0259(8) 0.0430(9) 0.0264(8) 0.0001(7) 0.0068(6) -0.0066(7)

loop_
_atom_type_symbol
_atom_type_description
_atom_type_scat_dispersion_real
_atom_type_scat_dispersion_imag
_atom_type_scat_source
C C 0.0033 0.0016 'International Tables Vol C Tables 4.2.6.8 and 6.1.1.4'
H H 0.0000 0.0000 'International Tables Vol C Tables 4.2.6.8 and 6.1.1.4'
Cd Cd -0.8075 1.2024 'International Tables Vol C Tables 4.2.6.8 and 6.1.1.4'
N N 0.0061 0.0033 'International Tables Vol C Tables 4.2.6.8 and 6.1.1.4'
O O 0.0106 0.0060 'International Tables Vol C Tables 4.2.6.8 and 6.1.1.4'
S S 0.1246 0.1234 'International Tables Vol C Tables 4.2.6.8 and 6.1.1.4'

loop_
_geom_angle_atom_site_label_1
_geom_angle_atom_site_label_2
_geom_angle_atom_site_label_3
_geom_angle
_geom_angle_site_symmetry_1
_geom_angle_site_symmetry_3
N1 C1 S1 179.8(5) . .
C3 C2 C7 120.7(4) . .
C3 C2 N4 119.4(4) . .
C7 C2 N4 119.9(4) . .
C2 C3 C4 118.2(4) . .
C2 C3 H3 120.9 . .
C4 C3 H3 120.9 . .
C5 C4 C3 121.7(5) . .
C5 C4 N7 120.0(4) . .
C3 C4 N7 118.2(4) . .
C4 C5 C6 119.2(5) . .
C4 C5 H5 120.4 . .
C6 C5 H5 120.4 . .
C7 C6 C5 121.1(5) . .
C7 C6 H6 119.4 . .
C5 C6 H6 119.4 . .
C6 C7 C2 119.0(5) . .
C6 C7 H7 120.5 . .
C2 C7 H7 120.5 . .
N3 C8 N4 111.6(4) . .
N3 C8 H8 124.2 . .
N4 C8 H8 124.2 . .
N2 C9 N4 109.9(4) . .
N2 C9 H9 125.0 . .
N4 C9 H9 125.0 . .
N6 C10 N7 110.8(5) . .
N6 C10 H10 124.6 . .
N7 C10 H10 124.6 . .
N5 C11 N7 111.2(5) . .
N5 C11 H11 124.4 . .
N7 C11 H11 124.4 . .
N1 Cd1 N1 180.0 3_665 .
N1 Cd1 N5 94.45(15) 3_665 4_475
N1 Cd1 N5 85.55(15) . 4_475
N1 Cd1 N5 85.55(15) 3_665 2_745
N1 Cd1 N5 94.45(15) . 2_745
N5 Cd1 N5 180.00(19) 4_475 2_745
N1 Cd1 N2 89.19(15) 3_665 .
N1 Cd1 N2 90.81(15) . .
N5 Cd1 N2 90.51(14) 4_475 .
N5 Cd1 N2 89.49(14) 2_745 .
N1 Cd1 N2 90.81(15) 3_665 3_665
N1 Cd1 N2 89.19(15) . 3_665
N5 Cd1 N2 89.49(14) 4_475 3_665
N5 Cd1 N2 90.51(14) 2_745 3_665
N2 Cd1 N2 180.0 . 3_665
C1 N1 Cd1 151.5(4) . .
C9 N2 N3 107.9(4) . .
C9 N2 Cd1 127.7(3) . .
N3 N2 Cd1 124.3(3) . .
C8 N3 N2 106.3(4) . .
C9 N4 C8 104.2(4) . .
C9 N4 C2 128.3(4) . .
C8 N4 C2 127.5(4) . .
C11 N5 N6 106.6(4) . .
C11 N5 Cd1 125.3(3) . 2_755
N6 N5 Cd1 127.8(3) . 2_755
C10 N6 N5 107.0(4) . .
C10 N7 C11 104.3(4) . .
C10 N7 C4 129.8(4) . .
C11 N7 C4 125.5(4) . .
H1A O1 H1B 111(5) . .

loop_
_geom_bond_atom_site_label_1
_geom_bond_atom_site_label_2
_geom_bond_distance
_geom_bond_site_symmetry_2
C1 N1 1.156(7) .
C1 S1 1.649(6) .
C2 C3 1.391(7) .
C2 C7 1.404(7) .
C2 N4 1.437(6) .
C3 C4 1.391(7) .
C3 H3 0.9500 .
C4 C5 1.375(6) .
C4 N7 1.431(6) .
C5 C6 1.383(7) .
C5 H5 0.9500 .
C6 C7 1.377(7) .
C6 H6 0.9500 .
C7 H7 0.9500 .
C8 N3 1.296(6) .
C8 N4 1.363(6) .
C8 H8 0.9500 .
C9 N2 1.310(6) .
C9 N4 1.361(6) .
C9 H9 0.9500 .
C10 N6 1.318(6) .
C10 N7 1.357(6) .
C10 H10 0.9500 .
C11 N5 1.313(6) .
C11 N7 1.360(6) .
C11 H11 0.9500 .
Cd1 N1 2.282(5) 3_665
Cd1 N1 2.282(5) .
Cd1 N5 2.358(4) 4_475
Cd1 N5 2.358(4) 2_745
Cd1 N2 2.387(4) .
Cd1 N2 2.387(4) 3_665
N2 N3 1.384(5) .
N5 N6 1.384(6) .
N5 Cd1 2.358(4) 2_755
O1 H1A 0.89(2) .
O1 H1B 0.85(2) .
